data_7713944
loop_
_publ_author_name
'Biskup, David'
'Schnakenburg, Gregor'
'Boer\'e, Ren\'e'
'Espinosa Ferao, Arturo'
'Streubel, R.'

_publ_section_title
;
 A novel access to phosphanylidene-phosphorane complexes via P-donor
 substitution and a detailed bonding analysis
;
_journal_name_full 'Dalton Transactions'
_journal_paper_doi 10.1039/D3DT02304D
_journal_year 2023
_chemical_formula_moiety 'C27 H24 O5 P2 W'
_chemical_formula_sum 'C27 H24 O5 P2 W'
_chemical_formula_weight 674.25
_chemical_name_systematic DB-491
_space_group_crystal_system triclinic
_space_group_IT_number 2
_space_group_name_Hall '-P 1'
_space_group_name_H-M_alt 'P -1'
_atom_sites_solution_hydrogens geom
_audit_creation_date 2022-04-22
_audit_creation_method
;
Olex2 1.2
(compiled 2018.05.29 svn.r3508 for OlexSys, GUI svn.r5506)
;
_audit_update_record
;
2023-07-18 deposited with the CCDC.	2023-09-12 downloaded from the CCDC.
;
_cell_angle_alpha 88.489(4)
_cell_angle_beta 76.363(4)
_cell_angle_gamma 70.182(4)
_cell_formula_units_Z 2
_cell_length_a 9.1192(4)
_cell_length_b 9.4046(5)
_cell_length_c 16.0948(8)
_cell_measurement_reflns_used 8824
_cell_measurement_temperature 123
_cell_measurement_theta_max 29.48
_cell_measurement_theta_min 2.31
_cell_volume 1259.80(11)
_computing_cell_refinement 'X-Area Recipe 1.37.0.0 (STOE, 2021)'
_computing_data_collection 'X-Area WinXpose 2.0.22.0 (STOE, 2016)'
_computing_data_reduction
;
X-Area Integrate 2.5.1.0 (STOE, 2021)
X-Area X-Red 2.3.0.0 (STOE, 2021)
;
_computing_molecular_graphics 'Olex2 (Dolomanov et al., 2009)'
_computing_publication_material 'Olex2 (Dolomanov et al., 2009)'
_computing_structure_refinement 'ShelXL (Sheldrick, 2015)'
_diffrn_ambient_temperature 123(2)
_diffrn_detector 'image plate (34 cm diameter)'
_diffrn_detector_area_resol_mean 6.67
_diffrn_detector_type STOE
_diffrn_measured_fraction_theta_full 0.993
_diffrn_measured_fraction_theta_max 0.990
_diffrn_measurement_details
;
 101 frames, detector distance = 100 mm
;
_diffrn_measurement_device '2-circle goniometer'
_diffrn_measurement_device_type 'STOE IPDS-2T'
_diffrn_measurement_method 'rotation method'
_diffrn_radiation_collimation '0.5 mm diameter, monocapillary'
_diffrn_radiation_monochromator 'plane graphite'
_diffrn_radiation_polarisn_norm 0
_diffrn_radiation_type MoK\a
_diffrn_radiation_wavelength 0.71073
_diffrn_reflns_av_R_equivalents 0.0455
_diffrn_reflns_av_unetI/netI 0.0648
_diffrn_reflns_Laue_measured_fraction_full 0.993
_diffrn_reflns_Laue_measured_fraction_max 0.990
_diffrn_reflns_limit_h_max 12
_diffrn_reflns_limit_h_min -12
_diffrn_reflns_limit_k_max 10
_diffrn_reflns_limit_k_min -12
_diffrn_reflns_limit_l_max 21
_diffrn_reflns_limit_l_min -21
_diffrn_reflns_number 11644
_diffrn_reflns_point_group_measured_fraction_full 0.993
_diffrn_reflns_point_group_measured_fraction_max 0.990
_diffrn_reflns_theta_full 25.242
_diffrn_reflns_theta_max 28.000
_diffrn_reflns_theta_min 2.446
_diffrn_source 'sealed X-ray tube, 12 x 0.4 mm long-fine focus'
_diffrn_source_current 40
_diffrn_source_power 2.00
_diffrn_source_voltage 50
_exptl_absorpt_coefficient_mu 4.748
_exptl_absorpt_correction_T_max 0.5544
_exptl_absorpt_correction_T_min 0.2582
_exptl_absorpt_correction_type integration
_exptl_absorpt_process_details
;
STOE X-Red32, absorption correction by Gaussian integration, analogous to
P. Coppens, "The Evaluation of Absorption and Extinction in Single-Crystal
Structure Analysis", published in
F. R. Ahmed (Editor), "Crystallographic Computing",
Munksgaard, Copenhagen (1970), 255 - 270
;
_exptl_crystal_colour 'clear yellow'
_exptl_crystal_colour_lustre clear
_exptl_crystal_colour_primary yellow
_exptl_crystal_density_diffrn 1.777
_exptl_crystal_density_method 'not measured'
_exptl_crystal_description plate
_exptl_crystal_F_000 660
_exptl_crystal_size_max 0.21
_exptl_crystal_size_mid 0.15
_exptl_crystal_size_min 0.1
_refine_diff_density_max 1.620
_refine_diff_density_min -1.828
_refine_diff_density_rms 0.159
_refine_ls_extinction_method none
_refine_ls_goodness_of_fit_ref 0.955
_refine_ls_hydrogen_treatment constr
_refine_ls_matrix_type full
_refine_ls_number_parameters 319
_refine_ls_number_reflns 6004
_refine_ls_number_restraints 0
_refine_ls_restrained_S_all 0.955
_refine_ls_R_factor_all 0.0432
_refine_ls_R_factor_gt 0.0316
_refine_ls_shift/su_max 0.001
_refine_ls_shift/su_mean 0.000
_refine_ls_structure_factor_coef Fsqd
_refine_ls_weighting_details
;
 w=1/[\s^2^(Fo^2^)+(0.0380P)^2^]
 where P=(Fo^2^+2Fc^2^)/3
;
_refine_ls_weighting_scheme calc
_refine_ls_wR_factor_gt 0.0689
_refine_ls_wR_factor_ref 0.0709
_reflns_Friedel_coverage 0.000
_reflns_number_gt 4860
_reflns_number_total 6004
_reflns_threshold_expression 'I > 2\s(I)'
_cod_data_source_file d3dt02304d2.cif
_cod_data_source_block 3a
_cod_database_code 7713944
_shelxl_version_number 2013-2
_shelx_space_group_comment
;
The symmetry employed for this shelxl refinement is uniquely defined
by the following loop, which should always be used as a source of
symmetry information in preference to the above space-group names.
They are only intended as comments.
;
_shelx_estimated_absorpt_t_max 0.648
_shelx_estimated_absorpt_t_min 0.435
_olex2_refinement_description
;
1. Fixed Uiso
 At 1.2 times of:
  All C(H) groups
 At 1.5 times of:
  All C(H,H,H) groups
2.a Aromatic/amide H refined with riding coordinates:
 C6(H6), C7(H7), C8(H8), C9(H9), C10(H10), C12(H12), C13(H13), C14(H14),
 C15(H15), C16(H16), C18(H18), C19(H19), C20(H20), C21(H21), C22(H22)
2.b Idealised Me refined as rotating group:
 C1(H1A,H1B,H1C), C2(H2A,H2B,H2C), C3(H3A,H3B,H3C)
;
_olex2_submission_special_instructions 'No special instructions were received'

loop_
_space_group_symop_operation_xyz
'x, y, z'
'-x, -y, -z'

loop_
_atom_site_label
_atom_site_type_symbol
_atom_site_fract_x
_atom_site_fract_y
_atom_site_fract_z
_atom_site_U_iso_or_equiv
_atom_site_adp_type
_atom_site_occupancy
_atom_site_site_symmetry_order
_atom_site_calc_flag
_atom_site_refinement_flags_posn
_atom_site_refinement_flags_adp
_atom_site_refinement_flags_occupancy
_atom_site_disorder_assembly
_atom_site_disorder_group
W W 0.81724(2) 0.08291(2) 0.38011(2) 0.01751(6) Uani 1 1 d . . . . .
P1 P 0.68176(13) 0.34780(12) 0.32482(7) 0.0176(2) Uani 1 1 d . . . . .
P2 P 0.77843(14) 0.50958(12) 0.36208(7) 0.0198(2) Uani 1 1 d . . . . .
O1 O 0.9315(4) -0.2238(3) 0.4681(2) 0.0278(7) Uani 1 1 d . . . . .
O2 O 1.1738(4) 0.0916(4) 0.3348(2) 0.0301(8) Uani 1 1 d . . . . .
O3 O 0.9173(4) -0.1226(3) 0.2076(2) 0.0269(7) Uani 1 1 d . . . . .
O4 O 0.4599(4) 0.0786(4) 0.4170(2) 0.0319(8) Uani 1 1 d . . . . .
O5 O 0.7242(4) 0.2111(4) 0.5724(2) 0.0290(7) Uani 1 1 d . . . . .
C1 C 0.6809(6) 0.6979(5) 0.3319(3) 0.0259(10) Uani 1 1 d . . . . .
H1A H 0.7072 0.7003 0.2693 0.039 Uiso 1 1 calc GR . . . .
H1B H 0.7182 0.7697 0.3564 0.039 Uiso 1 1 calc GR . . . .
H1C H 0.5644 0.7261 0.3535 0.039 Uiso 1 1 calc GR . . . .
C2 C 0.7274(6) 0.5275(5) 0.4777(3) 0.0261(10) Uani 1 1 d . . . . .
H2A H 0.6148 0.5359 0.4996 0.039 Uiso 1 1 calc GR . . . .
H2B H 0.7432 0.6183 0.4967 0.039 Uiso 1 1 calc GR . . . .
H2C H 0.7966 0.4380 0.4997 0.039 Uiso 1 1 calc GR . . . .
C3 C 0.9919(5) 0.4778(5) 0.3341(3) 0.0273(10) Uani 1 1 d . . . . .
H3A H 1.0486 0.3840 0.3580 0.041 Uiso 1 1 calc GR . . . .
H3B H 1.0115 0.5629 0.3576 0.041 Uiso 1 1 calc GR . . . .
H3C H 1.0310 0.4694 0.2717 0.041 Uiso 1 1 calc GR . . . .
C4 C 0.7066(5) 0.3703(5) 0.2015(3) 0.0182(9) Uani 1 1 d . . . . .
C5 C 0.5662(5) 0.5074(4) 0.1828(3) 0.0198(9) Uani 1 1 d . . . . .
C6 C 0.4310(5) 0.5865(5) 0.2452(3) 0.0225(9) Uani 1 1 d . . . . .
H6 H 0.4230 0.5600 0.3031 0.027 Uiso 1 1 calc R . . . .
C7 C 0.3065(5) 0.7045(5) 0.2242(3) 0.0260(10) Uani 1 1 d . . . . .
H7 H 0.2138 0.7570 0.2676 0.031 Uiso 1 1 calc R . . . .
C8 C 0.3172(6) 0.7455(5) 0.1404(3) 0.0269(10) Uani 1 1 d . . . . .
H8 H 0.2345 0.8282 0.1260 0.032 Uiso 1 1 calc R . . . .
C9 C 0.4513(6) 0.6634(5) 0.0775(3) 0.0249(10) Uani 1 1 d . . . . .
H9 H 0.4590 0.6885 0.0194 0.030 Uiso 1 1 calc R . . . .
C10 C 0.5732(5) 0.5458(5) 0.0987(3) 0.0220(9) Uani 1 1 d . . . . .
H10 H 0.6635 0.4902 0.0549 0.026 Uiso 1 1 calc R . . . .
C11 C 0.6871(5) 0.2292(5) 0.1650(3) 0.0186(9) Uani 1 1 d . . . . .
C12 C 0.5636(5) 0.1775(5) 0.2078(3) 0.0220(9) Uani 1 1 d . . . . .
H12 H 0.4931 0.2291 0.2596 0.026 Uiso 1 1 calc R . . . .
C13 C 0.5424(6) 0.0525(5) 0.1757(3) 0.0265(10) Uani 1 1 d . . . . .
H13 H 0.4610 0.0167 0.2071 0.032 Uiso 1 1 calc R . . . .
C14 C 0.6383(6) -0.0203(5) 0.0987(3) 0.0294(11) Uani 1 1 d . . . . .
H14 H 0.6240 -0.1065 0.0772 0.035 Uiso 1 1 calc R . . . .
C15 C 0.7565(6) 0.0338(5) 0.0528(3) 0.0273(10) Uani 1 1 d . . . . .
H15 H 0.8200 -0.0129 -0.0016 0.033 Uiso 1 1 calc R . . . .
C16 C 0.7815(5) 0.1562(5) 0.0864(3) 0.0226(9) Uani 1 1 d . . . . .
H16 H 0.8642 0.1906 0.0553 0.027 Uiso 1 1 calc R . . . .
C17 C 0.8723(5) 0.3830(5) 0.1631(3) 0.0193(9) Uani 1 1 d . . . . .
C18 C 0.8943(5) 0.5174(5) 0.1335(3) 0.0225(9) Uani 1 1 d . . . . .
H18 H 0.8031 0.6041 0.1325 0.027 Uiso 1 1 calc R . . . .
C19 C 1.0462(6) 0.5262(5) 0.1057(3) 0.0270(10) Uani 1 1 d . . . . .
H19 H 1.0579 0.6192 0.0867 0.032 Uiso 1 1 calc R . . . .
C20 C 1.1808(6) 0.4020(5) 0.1051(3) 0.0277(11) Uani 1 1 d . . . . .
H20 H 1.2847 0.4096 0.0872 0.033 Uiso 1 1 calc R . . . .
C21 C 1.1629(6) 0.2645(5) 0.1311(3) 0.0262(10) Uani 1 1 d . . . . .
H21 H 1.2550 0.1770 0.1290 0.031 Uiso 1 1 calc R . . . .
C22 C 1.0109(5) 0.2564(5) 0.1599(3) 0.0223(9) Uani 1 1 d . . . . .
H22 H 1.0000 0.1627 0.1780 0.027 Uiso 1 1 calc R . . . .
C23 C 0.8905(5) -0.1108(5) 0.4350(3) 0.0215(9) Uani 1 1 d . . . . .
C24 C 1.0450(6) 0.0926(5) 0.3516(3) 0.0220(10) Uani 1 1 d . . . . .
C25 C 0.8783(5) -0.0410(5) 0.2668(3) 0.0207(9) Uani 1 1 d . . . . .
C26 C 0.5872(6) 0.0796(5) 0.4021(3) 0.0219(9) Uani 1 1 d . . . . .
C27 C 0.7595(5) 0.1728(5) 0.5017(3) 0.0207(9) Uani 1 1 d . . . . .

loop_
_atom_site_aniso_label
_atom_site_aniso_U_11
_atom_site_aniso_U_22
_atom_site_aniso_U_33
_atom_site_aniso_U_23
_atom_site_aniso_U_13
_atom_site_aniso_U_12
W 0.01950(9) 0.01572(9) 0.01869(9) 0.00187(6) -0.00596(6) -0.00694(6)
P1 0.0193(6) 0.0163(5) 0.0187(6) 0.0015(4) -0.0056(5) -0.0074(4)
P2 0.0227(6) 0.0175(5) 0.0204(6) -0.0002(4) -0.0048(5) -0.0086(5)
O1 0.037(2) 0.0196(16) 0.0333(19) 0.0052(15) -0.0171(16) -0.0123(15)
O2 0.0252(19) 0.0320(18) 0.037(2) 0.0026(15) -0.0088(16) -0.0136(15)
O3 0.0269(18) 0.0234(16) 0.0278(18) -0.0004(14) -0.0090(15) -0.0036(14)
O4 0.0231(19) 0.039(2) 0.036(2) 0.0086(16) -0.0094(16) -0.0127(16)
O5 0.035(2) 0.0296(18) 0.0211(18) 0.0005(14) -0.0058(15) -0.0099(15)
C1 0.030(3) 0.022(2) 0.027(3) -0.0015(19) -0.005(2) -0.011(2)
C2 0.032(3) 0.030(2) 0.022(2) -0.002(2) -0.005(2) -0.018(2)
C3 0.025(2) 0.025(2) 0.033(3) -0.001(2) -0.007(2) -0.010(2)
C4 0.019(2) 0.018(2) 0.016(2) 0.0016(17) -0.0037(17) -0.0052(17)
C5 0.021(2) 0.0149(19) 0.026(2) 0.0009(18) -0.0070(19) -0.0090(18)
C6 0.025(2) 0.024(2) 0.019(2) 0.0038(18) -0.0090(19) -0.0067(19)
C7 0.018(2) 0.026(2) 0.028(3) -0.002(2) -0.006(2) 0.0004(19)
C8 0.024(2) 0.025(2) 0.032(3) 0.003(2) -0.012(2) -0.005(2)
C9 0.028(3) 0.026(2) 0.023(2) 0.0079(19) -0.011(2) -0.009(2)
C10 0.022(2) 0.022(2) 0.023(2) 0.0021(18) -0.0061(19) -0.0086(19)
C11 0.018(2) 0.017(2) 0.022(2) 0.0051(17) -0.0094(18) -0.0036(17)
C12 0.020(2) 0.023(2) 0.023(2) 0.0051(18) -0.0093(19) -0.0053(18)
C13 0.027(3) 0.026(2) 0.034(3) 0.008(2) -0.014(2) -0.014(2)
C14 0.033(3) 0.021(2) 0.038(3) 0.000(2) -0.018(2) -0.008(2)
C15 0.033(3) 0.025(2) 0.023(2) -0.0020(19) -0.011(2) -0.006(2)
C16 0.024(2) 0.020(2) 0.023(2) 0.0013(18) -0.0078(19) -0.0048(19)
C17 0.021(2) 0.026(2) 0.013(2) -0.0009(17) -0.0026(17) -0.0113(18)
C18 0.025(2) 0.025(2) 0.019(2) 0.0016(18) -0.0055(19) -0.0095(19)
C19 0.032(3) 0.030(2) 0.024(2) 0.006(2) -0.007(2) -0.016(2)
C20 0.026(2) 0.042(3) 0.020(3) 0.004(2) -0.004(2) -0.019(2)
C21 0.022(2) 0.034(3) 0.021(2) -0.001(2) -0.007(2) -0.007(2)
C22 0.024(2) 0.026(2) 0.017(2) 0.0028(18) -0.0044(18) -0.0078(19)
C23 0.024(2) 0.024(2) 0.022(2) -0.0018(19) -0.0107(19) -0.0105(19)
C24 0.027(3) 0.016(2) 0.023(2) -0.0007(18) -0.008(2) -0.0057(19)
C25 0.022(2) 0.017(2) 0.024(2) 0.0032(18) -0.0055(19) -0.0068(18)
C26 0.024(2) 0.017(2) 0.023(2) 0.0017(18) -0.008(2) -0.0035(19)
C27 0.020(2) 0.021(2) 0.023(2) 0.0026(18) -0.0060(19) -0.0097(18)

loop_
_atom_type_symbol
_atom_type_description
_atom_type_scat_dispersion_real
_atom_type_scat_dispersion_imag
_atom_type_scat_source
C C 0.0033 0.0016 'International Tables Vol C Tables 4.2.6.8 and 6.1.1.4'
H H 0.0000 0.0000 'International Tables Vol C Tables 4.2.6.8 and 6.1.1.4'
O O 0.0106 0.0060 'International Tables Vol C Tables 4.2.6.8 and 6.1.1.4'
P P 0.1023 0.0942 'International Tables Vol C Tables 4.2.6.8 and 6.1.1.4'
W W -0.8490 6.8722 'International Tables Vol C Tables 4.2.6.8 and 6.1.1.4'

loop_
_exptl_crystal_face_index_h
_exptl_crystal_face_index_k
_exptl_crystal_face_index_l
_exptl_crystal_face_perp_dist
30 1 10 0.1676
7 5 30 0.1170
26 -30 11 0.1785
3 -2 -10 0.1001
4 0 -15 0.1055
-2 -3 15 0.1023
-30 -1 -16 0.1729
-7 -2 -30 0.0981
-7 6 30 0.0959
1 6 -30 0.1017

loop_
_geom_angle_atom_site_label_1
_geom_angle_atom_site_label_2
_geom_angle_atom_site_label_3
_geom_angle
_geom_angle_site_symmetry_1
_geom_angle_site_symmetry_3
_geom_angle_publ_flag
C23 W P1 171.70(14) . . ?
C23 W C24 90.88(17) . . ?
C23 W C25 87.66(17) . . ?
C23 W C26 91.99(17) . . ?
C23 W C27 83.17(17) . . ?
C24 W P1 95.87(12) . . ?
C24 W C26 176.59(18) . . ?
C25 W P1 97.38(12) . . ?
C25 W C24 88.07(17) . . ?
C25 W C26 90.21(17) . . ?
C26 W P1 81.43(12) . . ?
C27 W P1 91.45(12) . . ?
C27 W C24 94.52(17) . . ?
C27 W C25 170.51(16) . . ?
C27 W C26 87.65(17) . . ?
P2 P1 W 109.87(5) . . ?
C4 P1 W 119.36(13) . . ?
C4 P1 P2 102.93(13) . . ?
C1 P2 P1 112.21(15) . . ?
C1 P2 C2 103.8(2) . . ?
C1 P2 C3 106.5(2) . . ?
C2 P2 P1 107.49(15) . . ?
C2 P2 C3 103.2(2) . . ?
C3 P2 P1 121.89(16) . . ?
P2 C1 H1A 109.5 . . ?
P2 C1 H1B 109.5 . . ?
P2 C1 H1C 109.5 . . ?
H1A C1 H1B 109.5 . . ?
H1A C1 H1C 109.5 . . ?
H1B C1 H1C 109.5 . . ?
P2 C2 H2A 109.5 . . ?
P2 C2 H2B 109.5 . . ?
P2 C2 H2C 109.5 . . ?
H2A C2 H2B 109.5 . . ?
H2A C2 H2C 109.5 . . ?
H2B C2 H2C 109.5 . . ?
P2 C3 H3A 109.5 . . ?
P2 C3 H3B 109.5 . . ?
P2 C3 H3C 109.5 . . ?
H3A C3 H3B 109.5 . . ?
H3A C3 H3C 109.5 . . ?
H3B C3 H3C 109.5 . . ?
C5 C4 P1 111.1(3) . . ?
C11 C4 P1 106.3(3) . . ?
C11 C4 C5 105.1(3) . . ?
C17 C4 P1 108.7(3) . . ?
C17 C4 C5 112.8(3) . . ?
C17 C4 C11 112.7(3) . . ?
C6 C5 C4 123.3(4) . . ?
C6 C5 C10 118.5(4) . . ?
C10 C5 C4 118.1(4) . . ?
C5 C6 H6 119.6 . . ?
C5 C6 C7 120.8(4) . . ?
C7 C6 H6 119.6 . . ?
C6 C7 H7 119.8 . . ?
C8 C7 C6 120.3(4) . . ?
C8 C7 H7 119.8 . . ?
C7 C8 H8 120.6 . . ?
C7 C8 C9 118.8(4) . . ?
C9 C8 H8 120.6 . . ?
C8 C9 H9 119.7 . . ?
C10 C9 C8 120.5(4) . . ?
C10 C9 H9 119.7 . . ?
C5 C10 H10 119.4 . . ?
C9 C10 C5 121.1(4) . . ?
C9 C10 H10 119.4 . . ?
C12 C11 C4 120.2(4) . . ?
C16 C11 C4 122.0(4) . . ?
C16 C11 C12 117.6(4) . . ?
C11 C12 H12 119.4 . . ?
C13 C12 C11 121.2(4) . . ?
C13 C12 H12 119.4 . . ?
C12 C13 H13 119.7 . . ?
C14 C13 C12 120.5(4) . . ?
C14 C13 H13 119.7 . . ?
C13 C14 H14 120.3 . . ?
C13 C14 C15 119.3(4) . . ?
C15 C14 H14 120.3 . . ?
C14 C15 H15 120.0 . . ?
C16 C15 C14 120.1(4) . . ?
C16 C15 H15 120.0 . . ?
C11 C16 H16 119.5 . . ?
C15 C16 C11 121.1(4) . . ?
C15 C16 H16 119.5 . . ?
C18 C17 C4 123.4(4) . . ?
C18 C17 C22 117.2(4) . . ?
C22 C17 C4 119.4(4) . . ?
C17 C18 H18 119.4 . . ?
C19 C18 C17 121.2(4) . . ?
C19 C18 H18 119.4 . . ?
C18 C19 H19 119.6 . . ?
C20 C19 C18 120.8(4) . . ?
C20 C19 H19 119.6 . . ?
C19 C20 H20 120.4 . . ?
C19 C20 C21 119.3(4) . . ?
C21 C20 H20 120.4 . . ?
C20 C21 H21 120.1 . . ?
C22 C21 C20 119.8(4) . . ?
C22 C21 H21 120.1 . . ?
C17 C22 H22 119.2 . . ?
C21 C22 C17 121.6(4) . . ?
C21 C22 H22 119.2 . . ?
O1 C23 W 179.1(4) . . ?
O2 C24 W 177.1(4) . . ?
O3 C25 W 173.4(4) . . ?
O4 C26 W 177.8(4) . . ?
O5 C27 W 173.5(4) . . ?

loop_
_geom_bond_atom_site_label_1
_geom_bond_atom_site_label_2
_geom_bond_distance
_geom_bond_site_symmetry_2
_geom_bond_publ_flag
W P1 2.6151(11) . ?
W C23 1.978(5) . ?
W C24 2.052(5) . ?
W C25 2.047(4) . ?
W C26 2.054(5) . ?
W C27 2.031(4) . ?
P1 P2 2.1584(14) . ?
P1 C4 1.958(4) . ?
P2 C1 1.804(5) . ?
P2 C2 1.807(5) . ?
P2 C3 1.811(5) . ?
O1 C23 1.161(5) . ?
O2 C24 1.139(5) . ?
O3 C25 1.147(5) . ?
O4 C26 1.132(5) . ?
O5 C27 1.138(5) . ?
C1 H1A 0.9800 . ?
C1 H1B 0.9800 . ?
C1 H1C 0.9800 . ?
C2 H2A 0.9800 . ?
C2 H2B 0.9800 . ?
C2 H2C 0.9800 . ?
C3 H3A 0.9800 . ?
C3 H3B 0.9800 . ?
C3 H3C 0.9800 . ?
C4 C5 1.560(6) . ?
C4 C11 1.545(6) . ?
C4 C17 1.536(6) . ?
C5 C6 1.384(6) . ?
C5 C10 1.384(6) . ?
C6 H6 0.9500 . ?
C6 C7 1.394(6) . ?
C7 H7 0.9500 . ?
C7 C8 1.383(7) . ?
C8 H8 0.9500 . ?
C8 C9 1.390(7) . ?
C9 H9 0.9500 . ?
C9 C10 1.379(6) . ?
C10 H10 0.9500 . ?
C11 C12 1.402(6) . ?
C11 C16 1.395(6) . ?
C12 H12 0.9500 . ?
C12 C13 1.384(6) . ?
C13 H13 0.9500 . ?
C13 C14 1.377(7) . ?
C14 H14 0.9500 . ?
C14 C15 1.394(7) . ?
C15 H15 0.9500 . ?
C15 C16 1.393(6) . ?
C16 H16 0.9500 . ?
C17 C18 1.399(6) . ?
C17 C22 1.404(6) . ?
C18 H18 0.9500 . ?
C18 C19 1.382(6) . ?
C19 H19 0.9500 . ?
C19 C20 1.376(7) . ?
C20 H20 0.9500 . ?
C20 C21 1.399(6) . ?
C21 H21 0.9500 . ?
C21 C22 1.381(6) . ?
C22 H22 0.9500 . ?

loop_
_geom_torsion_atom_site_label_1
_geom_torsion_atom_site_label_2
_geom_torsion_atom_site_label_3
_geom_torsion_atom_site_label_4
_geom_torsion
_geom_torsion_site_symmetry_1
_geom_torsion_site_symmetry_2
_geom_torsion_site_symmetry_3
_geom_torsion_site_symmetry_4
_geom_torsion_publ_flag
P1 C4 C5 C6 -9.1(5) . . . . ?
P1 C4 C5 C10 174.9(3) . . . . ?
P1 C4 C11 C12 44.2(4) . . . . ?
P1 C4 C11 C16 -140.9(4) . . . . ?
P1 C4 C17 C18 -108.8(4) . . . . ?
P1 C4 C17 C22 68.6(4) . . . . ?
C4 C5 C6 C7 -177.5(4) . . . . ?
C4 C5 C10 C9 178.4(4) . . . . ?
C4 C11 C12 C13 179.1(4) . . . . ?
C4 C11 C16 C15 -176.8(4) . . . . ?
C4 C17 C18 C19 174.9(4) . . . . ?
C4 C17 C22 C21 -175.8(4) . . . . ?
C5 C4 C11 C12 -73.7(5) . . . . ?
C5 C4 C11 C16 101.3(4) . . . . ?
C5 C4 C17 C18 14.9(5) . . . . ?
C5 C4 C17 C22 -167.7(4) . . . . ?
C5 C6 C7 C8 -0.7(6) . . . . ?
C6 C5 C10 C9 2.2(6) . . . . ?
C6 C7 C8 C9 2.3(7) . . . . ?
C7 C8 C9 C10 -1.7(6) . . . . ?
C8 C9 C10 C5 -0.6(6) . . . . ?
C10 C5 C6 C7 -1.5(6) . . . . ?
C11 C4 C5 C6 105.4(4) . . . . ?
C11 C4 C5 C10 -70.6(4) . . . . ?
C11 C4 C17 C18 133.7(4) . . . . ?
C11 C4 C17 C22 -48.9(5) . . . . ?
C11 C12 C13 C14 -2.9(7) . . . . ?
C12 C11 C16 C15 -1.7(6) . . . . ?
C12 C13 C14 C15 -0.5(7) . . . . ?
C13 C14 C15 C16 2.8(7) . . . . ?
C14 C15 C16 C11 -1.7(7) . . . . ?
C16 C11 C12 C13 4.0(6) . . . . ?
C17 C4 C5 C6 -131.4(4) . . . . ?
C17 C4 C5 C10 52.6(5) . . . . ?
C17 C4 C11 C12 163.1(4) . . . . ?
C17 C4 C11 C16 -21.9(6) . . . . ?
C17 C18 C19 C20 0.9(7) . . . . ?
C18 C17 C22 C21 1.8(6) . . . . ?
C18 C19 C20 C21 1.6(7) . . . . ?
C19 C20 C21 C22 -2.3(7) . . . . ?
C20 C21 C22 C17 0.6(7) . . . . ?
C22 C17 C18 C19 -2.6(6) . . . . ?
